data_2237041
loop_
_publ_author_name
'Dong, Su-Lan'
'Cheng, Xiaochun'

_publ_section_title
;
 2-Chloro-6-methylpyrimidin-4-amine
;
_journal_coeditor_code SU2530
_journal_issue 12
_journal_name_full 'Acta Crystallographica Section E'
_journal_page_first o3455
_journal_paper_doi 10.1107/S1600536812047794
_journal_volume 68
_journal_year 2012
_chemical_formula_iupac 'C5 H6 Cl N3'
_chemical_formula_moiety 'C5 H6 Cl N3'
_chemical_formula_sum 'C5 H6 Cl N3'
_chemical_formula_weight 143.58
_chemical_name_common 2-chloro-6-methylpyrimidin-4-amine
_chemical_name_systematic
;
2-Chloro-6-methylpyrimidin-4-amine
;
_space_group_IT_number 14
_symmetry_cell_setting monoclinic
_symmetry_space_group_name_Hall '-P 2ybc'
_symmetry_space_group_name_H-M 'P 1 21/c 1'
_atom_sites_solution_hydrogens geom
_atom_sites_solution_primary direct
_atom_sites_solution_secondary difmap
_audit_creation_method SHELXL-97
_cell_angle_alpha 90.00
_cell_angle_beta 115.6780(10)
_cell_angle_gamma 90.00
_cell_formula_units_Z 4
_cell_length_a 7.1256(8)
_cell_length_b 7.8537(8)
_cell_length_c 13.0769(15)
_cell_measurement_reflns_used 5910
_cell_measurement_temperature 296(2)
_cell_measurement_theta_max 25.0
_cell_measurement_theta_min 3.2
_cell_volume 659.54(13)
_computing_cell_refinement 'CAD-4 Software (Enraf--Nonius, 1985)'
_computing_data_collection 'CAD-4 Software (Enraf--Nonius, 1985)'
_computing_data_reduction 'XCAD4 (Harms & Wocadlo,1995)'
_computing_molecular_graphics 'SHELXTL (Sheldrick, 2008)'
_computing_publication_material 'SHELXTL (Sheldrick, 2008)'
_computing_structure_refinement 'SHELXL97 (Sheldrick, 2008)'
_computing_structure_solution 'SHELXS97 (Sheldrick, 2008)'
_diffrn_ambient_temperature 296(2)
_diffrn_measured_fraction_theta_full 0.992
_diffrn_measured_fraction_theta_max 0.992
_diffrn_measurement_device_type 'Enraf--Nonius CAD-4'
_diffrn_measurement_method \w/2\q
_diffrn_radiation_monochromator graphite
_diffrn_radiation_source 'fine-focus sealed tube'
_diffrn_radiation_type MoK\a
_diffrn_radiation_wavelength 0.71073
_diffrn_reflns_av_R_equivalents 0.0771
_diffrn_reflns_av_sigmaI/netI 0.0402
_diffrn_reflns_limit_h_max 8
_diffrn_reflns_limit_h_min -8
_diffrn_reflns_limit_k_max 9
_diffrn_reflns_limit_k_min -8
_diffrn_reflns_limit_l_max 15
_diffrn_reflns_limit_l_min -15
_diffrn_reflns_number 5910
_diffrn_reflns_theta_full 24.99
_diffrn_reflns_theta_max 24.99
_diffrn_reflns_theta_min 3.17
_diffrn_standards_decay_% 1
_diffrn_standards_interval_count 200
_diffrn_standards_interval_time 120
_diffrn_standards_number 3
_exptl_absorpt_coefficient_mu 0.484
_exptl_absorpt_correction_T_max 0.9442
_exptl_absorpt_correction_T_min 0.9353
_exptl_absorpt_correction_type psi-scan
_exptl_absorpt_process_details '(North <i>et al.</i>, 1968)'
_exptl_crystal_colour colourless
_exptl_crystal_density_diffrn 1.446
_exptl_crystal_density_method 'not measured'
_exptl_crystal_description block
_exptl_crystal_F_000 296
_exptl_crystal_size_max 0.14
_exptl_crystal_size_mid 0.12
_exptl_crystal_size_min 0.12
_refine_diff_density_max 0.361
_refine_diff_density_min -0.761
_refine_ls_extinction_method none
_refine_ls_goodness_of_fit_ref 1.165
_refine_ls_hydrogen_treatment constr
_refine_ls_matrix_type full
_refine_ls_number_parameters 83
_refine_ls_number_reflns 1157
_refine_ls_number_restraints 0
_refine_ls_restrained_S_all 1.165
_refine_ls_R_factor_all 0.0582
_refine_ls_R_factor_gt 0.0568
_refine_ls_shift/su_max 0.004
_refine_ls_shift/su_mean 0.001
_refine_ls_structure_factor_coef Fsqd
_refine_ls_weighting_details 'calc w=1/[\s^2^(Fo^2^)+(0.0881P)^2^+0.2103P] where P=(Fo^2^+2Fc^2^)/3'
_refine_ls_weighting_scheme calc
_refine_ls_wR_factor_gt 0.1413
_refine_ls_wR_factor_ref 0.1427
_reflns_number_gt 1103
_reflns_number_total 1157
_reflns_threshold_expression I>2sigma(I)
_cod_data_source_file su2530.cif
_cod_data_source_block I
_cod_original_sg_symbol_H-M 'P 21/c'
_cod_database_code 2237041
_cod_database_fobs_code 2237041

loop_
_symmetry_equiv_pos_site_id
_symmetry_equiv_pos_as_xyz
1 x,y,z
2 -x,1/2+y,1/2-z
3 -x,-y,-z
4 x,1/2-y,1/2+z

loop_
_atom_site_type_symbol
_atom_site_label
_atom_site_fract_x
_atom_site_fract_y
_atom_site_fract_z
_atom_site_U_iso_or_equiv
_atom_site_adp_type
_atom_site_calc_flag
_atom_site_refinement_flags
_atom_site_occupancy
_atom_site_symmetry_multiplicity
C C1 0.6937(3) 0.4212(2) 0.33622(15) 0.0279(4) Uani d . 1 1
C C2 0.9835(3) 0.2642(2) 0.42236(17) 0.0304(5) Uani d . 1 1
C C3 0.9496(3) 0.2568(2) 0.51731(17) 0.0336(5) Uani d . 1 1
H H3 1.0404 0.1980 0.5814 0.040 Uiso calc R 1 1
C C4 0.7729(3) 0.3408(2) 0.51565(15) 0.0286(4) Uani d . 1 1
C C5 1.1670(3) 0.1823(3) 0.4147(2) 0.0463(6) Uani d . 1 1
H H5A 1.2551 0.1315 0.4863 0.069 Uiso calc R 1 1
H H5B 1.2442 0.2669 0.3958 0.069 Uiso calc R 1 1
H H5C 1.1193 0.0961 0.3569 0.069 Uiso calc R 1 1
Cl Cl1 0.51828(9) 0.52705(8) 0.21459(4) 0.0494(3) Uani d . 1 1
N N1 0.8510(2) 0.34779(19) 0.32654(13) 0.0305(4) Uani d . 1 1
N N2 0.6439(2) 0.42741(19) 0.42172(13) 0.0288(4) Uani d . 1 1
N N3 0.7236(3) 0.3407(3) 0.60284(15) 0.0416(5) Uani d . 1 1
H H3A 0.6144 0.3939 0.5978 0.050 Uiso calc R 1 1
H H3B 0.8009 0.2874 0.6642 0.050 Uiso calc R 1 1

loop_
_atom_site_aniso_label
_atom_site_aniso_U_11
_atom_site_aniso_U_22
_atom_site_aniso_U_33
_atom_site_aniso_U_12
_atom_site_aniso_U_13
_atom_site_aniso_U_23
C1 0.0323(9) 0.0294(9) 0.0252(9) -0.0011(7) 0.0154(7) -0.0003(7)
C2 0.0321(9) 0.0291(9) 0.0321(11) -0.0023(7) 0.0158(7) -0.0051(7)
C3 0.0348(10) 0.0346(10) 0.0300(10) 0.0008(7) 0.0126(8) 0.0023(7)
C4 0.0340(9) 0.0300(9) 0.0250(9) -0.0042(7) 0.0159(7) -0.0013(7)
C5 0.0422(11) 0.0513(13) 0.0525(14) 0.0096(10) 0.0271(10) -0.0002(10)
Cl1 0.0559(5) 0.0652(5) 0.0326(4) 0.0224(3) 0.0245(3) 0.0176(2)
N1 0.0348(8) 0.0331(8) 0.0289(9) -0.0021(6) 0.0187(7) -0.0044(6)
N2 0.0332(8) 0.0315(8) 0.0267(8) -0.0006(6) 0.0177(7) -0.0003(6)
N3 0.0466(10) 0.0571(11) 0.0284(9) 0.0088(8) 0.0232(8) 0.0095(8)

loop_
_atom_type_symbol
_atom_type_description
_atom_type_scat_dispersion_real
_atom_type_scat_dispersion_imag
_atom_type_scat_source
C C 0.0033 0.0016 'International Tables Vol C Tables 4.2.6.8 and 6.1.1.4'
H H 0.0000 0.0000 'International Tables Vol C Tables 4.2.6.8 and 6.1.1.4'
N N 0.0061 0.0033 'International Tables Vol C Tables 4.2.6.8 and 6.1.1.4'
Cl Cl 0.1484 0.1585 'International Tables Vol C Tables 4.2.6.8 and 6.1.1.4'

loop_
_geom_angle_atom_site_label_1
_geom_angle_atom_site_label_2
_geom_angle_atom_site_label_3
_geom_angle
N2 C1 N1 130.94(17)
N2 C1 Cl1 113.97(13)
N1 C1 Cl1 115.09(14)
N1 C2 C3 122.03(16)
N1 C2 C5 114.88(18)
C3 C2 C5 123.09(19)
C2 C3 C4 118.28(17)
C2 C3 H3 120.9
C4 C3 H3 120.9
N3 C4 N2 116.70(17)
N3 C4 C3 123.43(18)
N2 C4 C3 119.88(17)
C2 C5 H5A 109.5
C2 C5 H5B 109.5
H5A C5 H5B 109.5
C2 C5 H5C 109.5
H5A C5 H5C 109.5
H5B C5 H5C 109.5
C1 N1 C2 113.67(16)
C1 N2 C4 115.17(16)
C4 N3 H3A 120.0
C4 N3 H3B 120.0
H3A N3 H3B 120.0

loop_
_geom_bond_atom_site_label_1
_geom_bond_atom_site_label_2
_geom_bond_distance
C1 N2 1.313(3)
C1 N1 1.315(2)
C1 Cl1 1.7494(18)
C2 N1 1.366(3)
C2 C3 1.365(3)
C2 C5 1.499(3)
C3 C4 1.413(3)
C3 H3 0.9300
C4 N3 1.331(3)
C4 N2 1.356(2)
C5 H5A 0.9600
C5 H5B 0.9600
C5 H5C 0.9600
N3 H3A 0.8600
N3 H3B 0.8600

loop_
_geom_hbond_atom_site_label_D
_geom_hbond_atom_site_label_H
_geom_hbond_atom_site_label_A
_geom_hbond_site_symmetry_A
_geom_hbond_distance_DH
_geom_hbond_distance_HA
_geom_hbond_distance_DA
_geom_hbond_angle_DHA
_geom_hbond_publ_flag
N3 H3A N2 3_666 0.86 2.24 3.090(3) 170 yes
N3 H3B N1 4_555 0.86 2.26 3.045(2) 152 yes

loop_
_cod_related_entry_id
_cod_related_entry_database
_cod_related_entry_code
1 ChemSpider 276486
